data_4316034
loop_
_publ_author_name
'Oottil Mayasree'
'Yanjie Cui'
'Abdeljalil Assoud'
'Holger Kleinke'

_publ_section_title
;
 Structure Change via Partial Se/Te Substitution: Crystal Structure and
 Physical Properties of the Telluride Ba2Cu4-xTe5 in Contrast to the
 Selenide-Telluride Ba2Cu4-xSeyTe5-y
;
_journal_name_full 'Inorganic Chemistry'
_journal_page_first 6518
_journal_page_last 6524
_journal_paper_doi 10.1021/ic100268q
_journal_volume 49
_journal_year 2010
_chemical_formula_sum 'Ba2 Cu3.23 Se0.13 Te4.87'
_chemical_formula_weight 1111.47
_chemical_name_systematic
; 
 ? 
;
_space_group_IT_number 92
_symmetry_cell_setting tetragonal
_symmetry_space_group_name_Hall 'P 4abw 2nw'
_symmetry_space_group_name_H-M 'P 41 21 2'
_atom_sites_solution_primary direct
_atom_sites_solution_secondary difmap
_audit_creation_method SHELXL-97
_cell_angle_alpha 90.00
_cell_angle_beta 90.00
_cell_angle_gamma 90.00
_cell_formula_units_Z 4
_cell_length_a 6.6263(5)
_cell_length_b 6.6263(5)
_cell_length_c 26.0448(18)
_cell_measurement_temperature 293(2)
_cell_volume 1143.57(15)
_computing_structure_refinement 'SHELXL-97 (Sheldrick, 1997)'
_computing_structure_solution 'SHELXS-97 (Sheldrick, 1990)'
_diffrn_ambient_temperature 293(2)
_diffrn_measured_fraction_theta_full 1.000
_diffrn_measured_fraction_theta_max 1.000
_diffrn_radiation_monochromator graphite
_diffrn_radiation_source 'fine-focus sealed tube'
_diffrn_radiation_type MoK\a
_diffrn_radiation_wavelength 0.71073
_diffrn_reflns_av_R_equivalents 0.0431
_diffrn_reflns_av_sigmaI/netI 0.0210
_diffrn_reflns_limit_h_max 9
_diffrn_reflns_limit_h_min -9
_diffrn_reflns_limit_k_max 9
_diffrn_reflns_limit_k_min -9
_diffrn_reflns_limit_l_max 36
_diffrn_reflns_limit_l_min -36
_diffrn_reflns_number 16816
_diffrn_reflns_theta_full 29.99
_diffrn_reflns_theta_max 29.99
_diffrn_reflns_theta_min 3.13
_exptl_absorpt_coefficient_mu 25.216
_exptl_absorpt_correction_T_max 0.76
_exptl_absorpt_correction_T_min 0.45
_exptl_absorpt_correction_type empirical
_exptl_absorpt_process_details SADABS
_exptl_crystal_colour black
_exptl_crystal_density_diffrn 6.456
_exptl_crystal_density_method 'not measured'
_exptl_crystal_description block
_exptl_crystal_F_000 1853
_exptl_crystal_size_max 0.08
_exptl_crystal_size_mid 0.08
_exptl_crystal_size_min 0.02
_refine_diff_density_max 0.639
_refine_diff_density_min -0.684
_refine_diff_density_rms 0.165
_refine_ls_abs_structure_details 'Flack H D (1983), Acta Cryst. A39, 876-881'
_refine_ls_abs_structure_Flack 0.04(7)
_refine_ls_extinction_coef 0.00072(3)
_refine_ls_extinction_expression Fc^*^=kFc[1+0.001xFc^2^\l^3^/sin(2\q)]^-1/4^
_refine_ls_extinction_method SHELXL
_refine_ls_goodness_of_fit_ref 1.269
_refine_ls_matrix_type full
_refine_ls_number_parameters 63
_refine_ls_number_reflns 1672
_refine_ls_number_restraints 0
_refine_ls_restrained_S_all 1.269
_refine_ls_R_factor_all 0.0243
_refine_ls_R_factor_gt 0.0200
_refine_ls_shift/su_max 0.003
_refine_ls_shift/su_mean 0.000
_refine_ls_structure_factor_coef Fsqd
_refine_ls_weighting_details 'calc w=1/[\s^2^(Fo^2^)+(0.0053P)^2^+0.3492P] where P=(Fo^2^+2Fc^2^)/3'
_refine_ls_weighting_scheme calc
_refine_ls_wR_factor_gt 0.0346
_refine_ls_wR_factor_ref 0.0364
_reflns_number_gt 1534
_reflns_number_total 1672
_reflns_threshold_expression >2sigma(I)
_cod_data_source_file ic100268q_si_007.cif
_cod_data_source_block Ba2Cu323Se013Te487
_cod_database_code 4316034

loop_
_symmetry_equiv_pos_as_xyz
'x, y, z'
'-x, -y, z+1/2'
'-y+1/2, x+1/2, z+1/4'
'y+1/2, -x+1/2, z+3/4'
'-x+1/2, y+1/2, -z+1/4'
'x+1/2, -y+1/2, -z+3/4'
'y, x, -z'
'-y, -x, -z+1/2'

loop_
_atom_site_label
_atom_site_type_symbol
_atom_site_fract_x
_atom_site_fract_y
_atom_site_fract_z
_atom_site_U_iso_or_equiv
_atom_site_adp_type
_atom_site_occupancy
_atom_site_symmetry_multiplicity
_atom_site_calc_flag
_atom_site_refinement_flags
_atom_site_disorder_assembly
_atom_site_disorder_group
Ba1 Ba 0.36112(5) 0.14212(5) 0.293923(10) 0.02366(8) Uani 1 1 d . . .
Cu1 Cu 0.12588(16) 0.34481(14) 0.08651(3) 0.0250(3) Uani 0.733(2) 1 d P . .
Cu2 Cu 0.37330(15) 0.43837(12) 0.16506(3) 0.0261(3) Uani 0.882(2) 1 d P . .
Te1A Te 0.0943(5) 0.1396(3) 0.17135(5) 0.0190(3) Uani 0.724(9) 1 d P . .
Te1B Te 0.1484(6) 0.1324(7) 0.16959(15) 0.0190(3) Uani 0.276(9) 1 d P . .
Te2A Te 0.3606(5) 0.1397(10) 0.42708(10) 0.0170(4) Uani 0.69(2) 1 d P . .
Te2B Te 0.3655(11) 0.0990(8) 0.4256(2) 0.0170(4) Uani 0.31(2) 1 d P . .
Se3 Se 0.14484(5) 0.14484(5) 0.0000 0.01693(13) Uani 0.130(5) 2 d SP . .
Te3 Te 0.14484(5) 0.14484(5) 0.0000 0.01693(13) Uani 0.870(5) 2 d SP . .

loop_
_atom_site_aniso_label
_atom_site_aniso_U_11
_atom_site_aniso_U_22
_atom_site_aniso_U_33
_atom_site_aniso_U_23
_atom_site_aniso_U_13
_atom_site_aniso_U_12
Ba1 0.02994(17) 0.02374(16) 0.01730(14) 0.00070(12) 0.00178(13) -0.00018(16)
Cu1 0.0287(6) 0.0218(5) 0.0246(5) 0.0014(4) -0.0031(4) 0.0001(5)
Cu2 0.0290(5) 0.0255(4) 0.0238(4) -0.0005(3) -0.0045(4) -0.0001(4)
Te1A 0.0207(9) 0.0174(2) 0.01890(19) -0.00009(17) 0.0003(4) 0.0008(5)
Te1B 0.0207(9) 0.0174(2) 0.01890(19) -0.00009(17) 0.0003(4) 0.0008(5)
Te2A 0.0168(2) 0.0179(13) 0.0163(2) 0.0018(6) 0.00001(17) 0.0004(7)
Te2B 0.0168(2) 0.0179(13) 0.0163(2) 0.0018(6) 0.00001(17) 0.0004(7)
Se3 0.01817(17) 0.01817(17) 0.0144(2) 0.00020(13) -0.00020(13) -0.0002(3)
Te3 0.01817(17) 0.01817(17) 0.0144(2) 0.00020(13) -0.00020(13) -0.0002(3)

loop_
_atom_type_symbol
_atom_type_description
_atom_type_scat_dispersion_real
_atom_type_scat_dispersion_imag
_atom_type_scat_source
Cu Cu 0.3201 1.2651 'International Tables Vol C Tables 4.2.6.8 and 6.1.1.4'
Se Se -0.0929 2.2259 'International Tables Vol C Tables 4.2.6.8 and 6.1.1.4'
Te Te -0.5308 1.6751 'International Tables Vol C Tables 4.2.6.8 and 6.1.1.4'
Ba Ba -0.3244 2.2819 'International Tables Vol C Tables 4.2.6.8 and 6.1.1.4'

loop_
_geom_angle_atom_site_label_1
_geom_angle_atom_site_label_2
_geom_angle_atom_site_label_3
_geom_angle
_geom_angle_site_symmetry_1
_geom_angle_site_symmetry_3
_geom_angle_publ_flag
Te2B Ba1 Te2B 151.89(17) 4_554 . ?
Te2B Ba1 Te2A 152.95(9) 4_554 . ?
Te2B Ba1 Te2A 4.53(9) . . ?
Te2B Ba1 Te3 72.51(13) 4_554 3_545 ?
Te2B Ba1 Te3 104.39(9) . 3_545 ?
Te2A Ba1 Te3 108.88(11) . 3_545 ?
Te2B Ba1 Se3 72.51(13) 4_554 3_545 ?
Te2B Ba1 Se3 104.39(9) . 3_545 ?
Te2A Ba1 Se3 108.88(11) . 3_545 ?
Te3 Ba1 Se3 0.000(7) 3_545 3_545 ?
Te2B Ba1 Te3 74.32(13) 4_554 3 ?
Te2B Ba1 Te3 113.72(9) . 3 ?
Te2A Ba1 Te3 109.21(11) . 3 ?
Te3 Ba1 Te3 141.880(9) 3_545 3 ?
Se3 Ba1 Te3 141.880(9) 3_545 3 ?
Te2B Ba1 Se3 74.32(13) 4_554 3 ?
Te2B Ba1 Se3 113.72(9) . 3 ?
Te2A Ba1 Se3 109.21(11) . 3 ?
Te3 Ba1 Se3 141.880(9) 3_545 3 ?
Se3 Ba1 Se3 141.880(9) 3_545 3 ?
Te3 Ba1 Se3 0.0 3 3 ?
Te2B Ba1 Te1B 50.61(12) 4_554 . ?
Te2B Ba1 Te1B 156.26(15) . . ?
Te2A Ba1 Te1B 156.39(9) . . ?
Te3 Ba1 Te1B 71.19(8) 3_545 . ?
Se3 Ba1 Te1B 71.19(8) 3_545 . ?
Te3 Ba1 Te1B 73.44(8) 3 . ?
Se3 Ba1 Te1B 73.44(8) 3 . ?
Te2B Ba1 Te2A 4.18(10) 4_554 4_554 ?
Te2B Ba1 Te2A 147.91(13) . 4_554 ?
Te2A Ba1 Te2A 148.81(10) . 4_554 ?
Te3 Ba1 Te2A 73.79(5) 3_545 4_554 ?
Se3 Ba1 Te2A 73.79(5) 3_545 4_554 ?
Te3 Ba1 Te2A 74.51(5) 3 4_554 ?
Se3 Ba1 Te2A 74.51(5) 3 4_554 ?
Te1B Ba1 Te2A 54.76(12) . 4_554 ?
Te2B Ba1 Cu2 96.20(12) 4_554 8_665 ?
Te2B Ba1 Cu2 77.14(10) . 8_665 ?
Te2A Ba1 Cu2 73.18(10) . 8_665 ?
Te3 Ba1 Cu2 159.200(18) 3_545 8_665 ?
Se3 Ba1 Cu2 159.200(18) 3_545 8_665 ?
Te3 Ba1 Cu2 42.628(14) 3 8_665 ?
Se3 Ba1 Cu2 42.628(14) 3 8_665 ?
Te1B Ba1 Cu2 115.55(8) . 8_665 ?
Te2A Ba1 Cu2 93.79(7) 4_554 8_665 ?
Te2B Ba1 Te1A 56.07(11) 4_554 . ?
Te2B Ba1 Te1A 151.10(13) . . ?
Te2A Ba1 Te1A 150.96(7) . . ?
Te3 Ba1 Te1A 72.74(3) 3_545 . ?
Se3 Ba1 Te1A 72.74(3) 3_545 . ?
Te3 Ba1 Te1A 73.42(3) 3 . ?
Se3 Ba1 Te1A 73.42(3) 3 . ?
Te1B Ba1 Te1A 5.51(5) . . ?
Te2A Ba1 Te1A 60.22(11) 4_554 . ?
Cu2 Ba1 Te1A 115.98(3) 8_665 . ?
Te2B Ba1 Cu1 116.92(12) 4_554 3 ?
Te2B Ba1 Cu1 76.92(10) . 3 ?
Te2A Ba1 Cu1 72.56(10) . 3 ?
Te3 Ba1 Cu1 157.437(19) 3_545 3 ?
Se3 Ba1 Cu1 157.437(19) 3_545 3 ?
Te3 Ba1 Cu1 42.707(16) 3 3 ?
Se3 Ba1 Cu1 42.707(16) 3 3 ?
Te1B Ba1 Cu1 98.35(8) . 3 ?
Te2A Ba1 Cu1 117.21(5) 4_554 3 ?
Cu2 Ba1 Cu1 43.356(18) 8_665 3 ?
Te1A Ba1 Cu1 95.08(4) . 3 ?
Te2B Cu1 Te1B 75.59(18) 8_565 5 ?
Te2B Cu1 Te1B 124.72(18) 8_565 . ?
Te1B Cu1 Te1B 116.52(8) 5 . ?
Te2B Cu1 Te1A 118.02(16) 8_565 . ?
Te1B Cu1 Te1A 121.00(12) 5 . ?
Te1B Cu1 Te1A 8.05(6) . . ?
Te2B Cu1 Te2A 4.19(19) 8_565 8_565 ?
Te1B Cu1 Te2A 79.76(15) 5 8_565 ?
Te1B Cu1 Te2A 123.42(12) . 8_565 ?
Te1A Cu1 Te2A 116.39(10) . 8_565 ?
Te2B Cu1 Se3 108.35(15) 8_565 . ?
Te1B Cu1 Se3 108.15(10) 5 . ?
Te1B Cu1 Se3 116.24(11) . . ?
Te1A Cu1 Se3 118.06(5) . . ?
Te2A Cu1 Se3 106.84(7) 8_565 . ?
Te2B Cu1 Te1A 80.85(16) 8_565 5 ?
Te1B Cu1 Te1A 5.39(11) 5 5 ?
Te1B Cu1 Te1A 114.68(11) . 5 ?
Te1A Cu1 Te1A 119.82(5) . 5 ?
Te2A Cu1 Te1A 85.01(12) 8_565 5 ?
Se3 Cu1 Te1A 105.55(5) . 5 ?
Te2B Cu1 Cu2 141.50(16) 8_565 5_545 ?
Te1B Cu1 Cu2 141.51(12) 5 5_545 ?
Te1B Cu1 Cu2 57.88(10) . 5_545 ?
Te1A Cu1 Cu2 59.39(5) . 5_545 ?
Te2A Cu1 Cu2 137.33(12) 8_565 5_545 ?
Se3 Cu1 Cu2 58.70(3) . 5_545 ?
Te1A Cu1 Cu2 136.11(8) 5 5_545 ?
Te2B Cu1 Cu2 106.72(16) 8_565 . ?
Te1B Cu1 Cu2 59.61(10) 5 . ?
Te1B Cu1 Cu2 56.95(10) . . ?
Te1A Cu1 Cu2 61.60(6) . . ?
Te2A Cu1 Cu2 109.62(9) 8_565 . ?
Se3 Cu1 Cu2 137.83(4) . . ?
Te1A Cu1 Cu2 58.22(4) 5 . ?
Cu2 Cu1 Cu2 103.91(4) 5_545 . ?
Te2B Cu1 Ba1 73.75(15) 8_565 4_454 ?
Te1B Cu1 Ba1 144.41(11) 5 4_454 ?
Te1B Cu1 Ba1 95.82(10) . 4_454 ?
Te1A Cu1 Ba1 89.55(6) . 4_454 ?
Te2A Cu1 Ba1 69.66(11) 8_565 4_454 ?
Se3 Cu1 Ba1 65.92(2) . 4_454 ?
Te1A Cu1 Ba1 148.07(5) 5 4_454 ?
Cu2 Cu1 Ba1 67.91(3) 5_545 4_454 ?
Cu2 Cu1 Ba1 148.19(3) . 4_454 ?
Te2B Cu1 Ba1 141.40(15) 8_565 4_554 ?
Te1B Cu1 Ba1 73.25(11) 5 4_554 ?
Te1B Cu1 Ba1 89.82(10) . 4_554 ?
Te1A Cu1 Ba1 97.52(7) . 4_554 ?
Te2A Cu1 Ba1 144.38(9) 8_565 4_554 ?
Se3 Cu1 Ba1 61.93(2) . 4_554 ?
Te1A Cu1 Ba1 67.93(6) 5 4_554 ?
Cu2 Cu1 Ba1 68.85(3) 5_545 4_554 ?
Cu2 Cu1 Ba1 76.08(3) . 4_554 ?
Ba1 Cu1 Ba1 124.05(3) 4_454 4_554 ?
Te2B Cu2 Te1B 72.74(17) 4_554 . ?
Te2B Cu2 Te1B 121.92(18) 4_554 5 ?
Te1B Cu2 Te1B 114.32(9) . 5 ?
Te2B Cu2 Te3 110.73(15) 4_554 3 ?
Te1B Cu2 Te3 110.85(10) . 3 ?
Te1B Cu2 Te3 117.77(11) 5 3 ?
Te2B Cu2 Se3 110.73(15) 4_554 3 ?
Te1B Cu2 Se3 110.85(10) . 3 ?
Te1B Cu2 Se3 117.77(11) 5 3 ?
Te3 Cu2 Se3 0.0 3 3 ?
Te2B Cu2 Te1A 116.78(15) 4_554 5 ?
Te1B Cu2 Te1A 119.83(12) . 5 ?
Te1B Cu2 Te1A 7.93(6) 5 5 ?
Te3 Cu2 Te1A 117.73(5) 3 5 ?
Se3 Cu2 Te1A 117.73(5) 3 5 ?
Te2B Cu2 Te2A 5.09(16) 4_554 4_554 ?
Te1B Cu2 Te2A 77.80(16) . 4_554 ?
Te1B Cu2 Te2A 120.74(12) 5 4_554 ?
Te3 Cu2 Te2A 108.70(7) 3 4_554 ?
Se3 Cu2 Te2A 108.70(7) 3 4_554 ?
Te1A Cu2 Te2A 115.03(9) 5 4_554 ?
Te2B Cu2 Cu1 142.97(15) 4_554 5 ?
Te1B Cu2 Cu1 143.78(11) . 5 ?
Te1B Cu2 Cu1 58.95(11) 5 5 ?
Te3 Cu2 Cu1 59.18(3) 3 5 ?
Se3 Cu2 Cu1 59.18(3) 3 5 ?
Te1A Cu2 Cu1 58.59(4) 5 5 ?
Te2A Cu2 Cu1 137.88(13) 4_554 5 ?
Te2B Cu2 Cu1 105.06(15) 4_554 . ?
Te1B Cu2 Cu1 59.36(10) . . ?
Te1B Cu2 Cu1 55.00(11) 5 . ?
Te3 Cu2 Cu1 137.56(4) 3 . ?
Se3 Cu2 Cu1 137.56(4) 3 . ?
Te1A Cu2 Cu1 61.02(6) 5 . ?
Te2A Cu2 Cu1 108.69(10) 4_554 . ?
Cu1 Cu2 Cu1 102.70(4) 5 . ?
Te2B Cu2 Te1A 79.34(16) 4_554 . ?
Te1B Cu2 Te1A 6.76(9) . . ?
Te1B Cu2 Te1A 112.37(11) 5 . ?
Te3 Cu2 Te1A 107.49(5) 3 . ?
Se3 Cu2 Te1A 107.49(5) 3 . ?
Te1A Cu2 Te1A 118.56(5) 5 . ?
Te2A Cu2 Te1A 84.39(13) 4_554 . ?
Cu1 Cu2 Te1A 137.03(8) 5 . ?
Cu1 Cu2 Te1A 57.55(4) . . ?
Te2B Cu2 Ba1 74.70(15) 4_554 8_665 ?
Te1B Cu2 Ba1 143.41(10) . 8_665 ?
Te1B Cu2 Ba1 96.86(10) 5 8_665 ?
Te3 Cu2 Ba1 66.37(2) 3 8_665 ?
Se3 Cu2 Ba1 66.37(2) 3 8_665 ?
Te1A Cu2 Ba1 89.66(7) 5 8_665 ?
Te2A Cu2 Ba1 69.69(12) 4_554 8_665 ?
Cu1 Cu2 Ba1 68.73(3) 5 8_665 ?
Cu1 Cu2 Ba1 147.64(3) . 8_665 ?
Te1A Cu2 Ba1 148.28(5) . 8_665 ?
Te2B Cu2 Ba1 141.04(14) 4_554 8_565 ?
Te1B Cu2 Ba1 74.80(10) . 8_565 ?
Te1B Cu2 Ba1 90.91(10) 5 8_565 ?
Te3 Cu2 Ba1 62.49(2) 3 8_565 ?
Se3 Cu2 Ba1 62.49(2) 3 8_565 ?
Te1A Cu2 Ba1 97.83(7) 5 8_565 ?
Te2A Cu2 Ba1 144.74(9) 4_554 8_565 ?
Cu1 Cu2 Ba1 70.00(3) 5 8_565 ?
Cu1 Cu2 Ba1 75.41(3) . 8_565 ?
Te1A Cu2 Ba1 68.13(6) . 8_565 ?
Ba1 Cu2 Ba1 125.51(2) 8_665 8_565 ?
Cu1 Te1A Cu2 62.02(4) . 5_545 ?
Cu1 Te1A Cu1 104.97(9) . 5_545 ?
Cu2 Te1A Cu1 60.76(6) 5_545 5_545 ?
Cu1 Te1A Cu2 60.86(5) . . ?
Cu2 Te1A Cu2 105.27(9) 5_545 . ?
Cu1 Te1A Cu2 93.18(10) 5_545 . ?
Cu1 Te1A Te2A 97.03(10) . 4_454 ?
Cu2 Te1A Te2A 97.11(9) 5_545 4_454 ?
Cu1 Te1A Te2A 133.55(10) 5_545 4_454 ?
Cu2 Te1A Te2A 133.14(11) . 4_454 ?
Cu1 Te1A Te2B 87.32(14) . 4_554 ?
Cu2 Te1A Te2B 86.66(14) 5_545 4_554 ?
Cu1 Te1A Te2B 46.31(14) 5_545 4_554 ?
Cu2 Te1A Te2B 47.82(14) . 4_554 ?
Te2A Te1A Te2B 175.22(8) 4_454 4_554 ?
Cu1 Te1A Ba1 134.54(9) . . ?
Cu2 Te1A Ba1 135.47(10) 5_545 . ?
Cu1 Te1A Ba1 74.76(6) 5_545 . ?
Cu2 Te1A Ba1 73.71(5) . . ?
Te2A Te1A Ba1 116.14(8) 4_454 . ?
Te2B Te1A Ba1 59.12(11) 4_554 . ?
Cu1 Te1A Ba1 134.03(6) . 8 ?
Cu2 Te1A Ba1 78.05(4) 5_545 8 ?
Cu1 Te1A Ba1 70.59(4) 5_545 8 ?
Cu2 Te1A Ba1 159.62(9) . 8 ?
Te2A Te1A Ba1 64.77(8) 4_454 8 ?
Te2B Te1A Ba1 113.42(14) 4_554 8 ?
Ba1 Te1A Ba1 89.74(3) . 8 ?
Cu1 Te1A Ba1 77.22(5) . 8_565 ?
Cu2 Te1A Ba1 133.27(7) 5_545 8_565 ?
Cu1 Te1A Ba1 159.72(9) 5_545 8_565 ?
Cu2 Te1A Ba1 69.97(4) . 8_565 ?
Te2A Te1A Ba1 64.75(8) 4_454 8_565 ?
Te2B Te1A Ba1 114.59(13) 4_554 8_565 ?
Ba1 Te1A Ba1 89.28(3) . 8_565 ?
Ba1 Te1A Ba1 122.72(8) 8 8_565 ?
Cu1 Te1B Cu2 105.33(16) 5_545 . ?
Cu1 Te1B Cu2 65.39(12) 5_545 5_545 ?
Cu2 Te1B Cu2 113.44(16) . 5_545 ?
Cu1 Te1B Cu1 114.09(16) 5_545 . ?
Cu2 Te1B Cu1 63.70(11) . . ?
Cu2 Te1B Cu1 63.18(10) 5_545 . ?
Cu1 Te1B Te2B 52.56(17) 5_545 4_554 ?
Cu2 Te1B Te2B 53.69(17) . 4_554 ?
Cu2 Te1B Te2B 95.97(19) 5_545 4_554 ?
Cu1 Te1B Te2B 95.69(19) . 4_554 ?
Cu1 Te1B Te2A 53.15(10) 5_545 4_554 ?
Cu2 Te1B Te2A 53.19(10) . 4_554 ?
Cu2 Te1B Te2A 96.61(14) 5_545 4_554 ?
Cu1 Te1B Te2A 95.74(14) . 4_554 ?
Te2B Te1B Te2A 0.69(19) 4_554 4_554 ?
Cu1 Te1B Ba1 80.13(11) 5_545 . ?
Cu2 Te1B Ba1 78.00(10) . . ?
Cu2 Te1B Ba1 145.32(18) 5_545 . ?
Cu1 Te1B Ba1 141.29(17) . . ?
Te2B Te1B Ba1 63.47(15) 4_554 . ?
Te2A Te1B Ba1 63.04(8) 4_554 . ?
Cu1 Te1B Ba1 70.30(12) 5_545 8 ?
Cu2 Te1B Ba1 167.25(15) . 8 ?
Cu2 Te1B Ba1 76.20(11) 5_545 8 ?
Cu1 Te1B Ba1 129.04(14) . 8 ?
Te2B Te1B Ba1 118.9(2) 4_554 8 ?
Te2A Te1B Ba1 119.25(13) 4_554 8 ?
Ba1 Te1B Ba1 89.37(10) . 8 ?
Cu1 Te1B Ba1 167.05(16) 5_545 8_565 ?
Cu2 Te1B Ba1 67.60(11) . 8_565 ?
Cu2 Te1B Ba1 127.02(15) 5_545 8_565 ?
Cu1 Te1B Ba1 73.33(11) . 8_565 ?
Te2B Te1B Ba1 117.8(2) 4_554 8_565 ?
Te2A Te1B Ba1 117.13(13) 4_554 8_565 ?
Ba1 Te1B Ba1 87.63(9) . 8_565 ?
Ba1 Te1B Ba1 114.10(10) 8 8_565 ?
Cu1 Te2A Cu2 95.3(2) 8_655 3_545 ?
Cu1 Te2A Te1A 131.03(14) 8_655 3 ?
Cu2 Te2A Te1A 130.83(16) 3_545 3 ?
Cu1 Te2A Te1B 47.09(14) 8_655 3_545 ?
Cu2 Te2A Te1B 49.01(13) 3_545 3_545 ?
Te1A Te2A Te1B 173.69(10) 3 3_545 ?
Cu1 Te2A Ba1 82.46(10) 8_655 . ?
Cu2 Te2A Ba1 83.49(10) 3_545 . ?
Te1A Te2A Ba1 86.90(10) 3 . ?
Te1B Te2A Ba1 86.83(14) 3_545 . ?
Cu1 Te2A Ba1 76.91(11) 8_655 3_545 ?
Cu2 Te2A Ba1 75.74(10) 3_545 3_545 ?
Te1A Te2A Ba1 124.08(14) 3 3_545 ?
Te1B Te2A Ba1 62.19(11) 3_545 3_545 ?
Ba1 Te2A Ba1 149.0(2) . 3_545 ?
Cu1 Te2A Ba1 68.05(7) 8_655 6 ?
Cu2 Te2A Ba1 161.4(2) 3_545 6 ?
Te1A Te2A Ba1 67.66(10) 3 6 ?
Te1B Te2A Ba1 112.93(14) 3_545 6 ?
Ba1 Te2A Ba1 101.63(7) . 6 ?
Ba1 Te2A Ba1 91.87(6) 3_545 6 ?
Cu1 Te2A Ba1 161.36(19) 8_655 6_455 ?
Cu2 Te2A Ba1 67.53(7) 3_545 6_455 ?
Te1A Te2A Ba1 67.57(11) 3 6_455 ?
Te1B Te2A Ba1 114.59(13) 3_545 6_455 ?
Ba1 Te2A Ba1 101.76(8) . 6_455 ?
Ba1 Te2A Ba1 91.36(6) 3_545 6_455 ?
Ba1 Te2A Ba1 127.58(17) 6 6_455 ?
Cu1 Te2B Cu2 104.5(2) 8_655 3_545 ?
Cu1 Te2B Te1B 51.85(15) 8_655 3_545 ?
Cu2 Te2B Te1B 53.57(15) 3_545 3_545 ?
Cu1 Te2B Te1A 52.84(11) 8_655 3_545 ?
Cu2 Te2B Te1A 52.84(11) 3_545 3_545 ?
Te1B Te2B Te1A 1.40(11) 3_545 3_545 ?
Cu1 Te2B Ba1 81.33(16) 8_655 3_545 ?
Cu2 Te2B Ba1 79.37(16) 3_545 3_545 ?
Te1B Te2B Ba1 65.93(14) 3_545 3_545 ?
Te1A Te2B Ba1 64.81(10) 3_545 3_545 ?
Cu1 Te2B Ba1 85.90(18) 8_655 . ?
Cu2 Te2B Ba1 86.21(18) 3_545 . ?
Te1B Te2B Ba1 91.75(18) 3_545 . ?
Te1A Te2B Ba1 92.85(14) 3_545 . ?
Ba1 Te2B Ba1 157.63(18) 3_545 . ?
Cu1 Te2B Ba1 168.6(2) 8_655 6_455 ?
Cu2 Te2B Ba1 65.97(16) 3_545 6_455 ?
Te1B Te2B Ba1 117.5(2) 3_545 6_455 ?
Te1A Te2B Ba1 116.40(19) 3_545 6_455 ?
Ba1 Te2B Ba1 90.40(15) 3_545 6_455 ?
Ba1 Te2B Ba1 99.29(16) . 6_455 ?
Cu1 Te2B Ba1 67.87(17) 8_655 6 ?
Cu2 Te2B Ba1 169.4(2) 3_545 6 ?
Te1B Te2B Ba1 117.3(2) 3_545 6 ?
Te1A Te2B Ba1 117.91(19) 3_545 6 ?
Ba1 Te2B Ba1 91.86(16) 3_545 6 ?
Ba1 Te2B Ba1 100.27(16) . 6 ?
Ba1 Te2B Ba1 120.59(14) 6_455 6 ?
Cu2 Se3 Cu2 132.32(4) 4_454 5_545 ?
Cu2 Se3 Cu1 136.86(3) 4_454 . ?
Cu2 Se3 Cu1 62.12(3) 5_545 . ?
Cu2 Se3 Cu1 62.12(3) 4_454 7 ?
Cu2 Se3 Cu1 136.86(3) 5_545 7 ?
Cu1 Se3 Cu1 142.18(5) . 7 ?
Cu2 Se3 Ba1 140.754(19) 4_454 4_554 ?
Cu2 Se3 Ba1 76.06(2) 5_545 4_554 ?
Cu1 Se3 Ba1 76.63(2) . 4_554 ?
Cu1 Se3 Ba1 78.67(2) 7 4_554 ?
Cu2 Se3 Ba1 76.06(2) 4_454 5 ?
Cu2 Se3 Ba1 140.754(19) 5_545 5 ?
Cu1 Se3 Ba1 78.67(2) . 5 ?
Cu1 Se3 Ba1 76.63(2) 7 5 ?
Ba1 Se3 Ba1 97.409(17) 4_554 5 ?
Cu2 Se3 Ba1 71.00(2) 4_454 5_545 ?
Cu2 Se3 Ba1 77.20(2) 5_545 5_545 ?
Cu1 Se3 Ba1 139.28(2) . 5_545 ?
Cu1 Se3 Ba1 71.38(2) 7 5_545 ?
Ba1 Se3 Ba1 96.108(3) 4_554 5_545 ?
Ba1 Se3 Ba1 141.880(9) 5 5_545 ?
Cu2 Se3 Ba1 77.20(2) 4_454 4_454 ?
Cu2 Se3 Ba1 71.00(2) 5_545 4_454 ?
Cu1 Se3 Ba1 71.38(2) . 4_454 ?
Cu1 Se3 Ba1 139.28(2) 7 4_454 ?
Ba1 Se3 Ba1 141.880(9) 4_554 4_454 ?
Ba1 Se3 Ba1 96.107(3) 5 4_454 ?
Ba1 Se3 Ba1 94.834(16) 5_545 4_454 ?

loop_
_geom_bond_atom_site_label_1
_geom_bond_atom_site_label_2
_geom_bond_distance
_geom_bond_site_symmetry_2
_geom_bond_publ_flag
Ba1 Te2B 3.461(6) 4_554 ?
Ba1 Te2B 3.442(6) . ?
Ba1 Te2A 3.468(3) . ?
Ba1 Te3 3.4883(5) 3_545 ?
Ba1 Se3 3.4883(5) 3_545 ?
Ba1 Te3 3.5223(5) 3 ?
Ba1 Se3 3.5223(5) 3 ?
Ba1 Te1B 3.532(4) . ?
Ba1 Te2A 3.560(3) 4_554 ?
Ba1 Cu2 3.6354(10) 8_665 ?
Ba1 Te1A 3.6492(17) . ?
Ba1 Cu1 3.6561(11) 3 ?
Cu1 Te2B 2.451(7) 8_565 ?
Cu1 Te1B 2.428(5) 5 ?
Cu1 Te1B 2.586(4) . ?
Cu1 Te1A 2.6028(17) . ?
Cu1 Te2A 2.652(5) 8_565 ?
Cu1 Se3 2.6168(9) . ?
Cu1 Te1A 2.701(3) 5 ?
Cu1 Cu2 2.6935(12) 5_545 ?
Cu1 Cu2 2.6941(11) . ?
Cu1 Ba1 3.6561(11) 4_454 ?
Cu1 Ba1 3.8463(11) 4_554 ?
Cu2 Te2B 2.523(7) 4_554 ?
Cu2 Te1B 2.519(5) . ?
Cu2 Te1B 2.556(4) 5 ?
Cu2 Te3 2.6039(8) 3 ?
Cu2 Se3 2.6039(8) 3 ?
Cu2 Te1A 2.6248(18) 5 ?
Cu2 Te2A 2.672(5) 4_554 ?
Cu2 Cu1 2.6935(12) 5 ?
Cu2 Te1A 2.713(2) . ?
Cu2 Ba1 3.6354(10) 8_665 ?
Cu2 Ba1 3.8172(10) 8_565 ?
Te1A Cu2 2.6248(18) 5_545 ?
Te1A Cu1 2.701(3) 5_545 ?
Te1A Te2A 3.016(7) 4_454 ?
Te1A Te2B 3.346(7) 4_554 ?
Te1A Ba1 3.7793(19) 8 ?
Te1A Ba1 3.771(2) 8_565 ?
Te1B Cu1 2.428(5) 5_545 ?
Te1B Cu2 2.556(4) 5_545 ?
Te1B Te2B 2.990(7) 4_554 ?
Te1B Te2A 3.262(8) 4_554 ?
Te1B Ba1 3.912(5) 8 ?
Te1B Ba1 3.984(5) 8_565 ?
Te2A Cu1 2.652(5) 8_655 ?
Te2A Cu2 2.672(5) 3_545 ?
Te2A Te1A 3.016(7) 3 ?
Te2A Te1B 3.262(8) 3_545 ?
Te2A Ba1 3.560(3) 3_545 ?
Te2A Ba1 3.696(4) 6 ?
Te2A Ba1 3.689(4) 6_455 ?
Te2B Cu1 2.451(7) 8_655 ?
Te2B Cu2 2.523(7) 3_545 ?
Te2B Te1B 2.990(7) 3_545 ?
Te2B Te1A 3.346(7) 3_545 ?
Te2B Ba1 3.461(6) 3_545 ?
Te2B Ba1 3.839(7) 6_455 ?
Te2B Ba1 3.789(7) 6 ?
Se3 Cu2 2.6039(8) 4_454 ?
Se3 Cu2 2.6039(8) 5_545 ?
Se3 Cu1 2.6168(9) 7 ?
Se3 Ba1 3.4883(5) 4_554 ?
Se3 Ba1 3.4883(5) 5 ?
Se3 Ba1 3.5223(5) 5_545 ?
Se3 Ba1 3.5223(5) 4_454 ?
